data_7052370
loop_
_publ_author_name
'Olivier Jeannin'
'Marc Fourmigu\'e'

_publ_section_title
;
 Perylene salts of unsymmetrical nickel and gold dithiolene complexes
 with 3 &#x2236; 2 stoichiometry: conformational polymorphism and
 strong antiferromagnetic interactions
;
_journal_issue 12
_journal_name_full 'New Journal of Chemistry'
_journal_page_first 1774
_journal_paper_doi 10.1039/b608420f
_journal_volume 30
_journal_year 2006
_chemical_formula_moiety 'C16 H36 N, C8 Au F6 N2 S4'
_chemical_formula_sum 'C24 H36 Au F6 N3 S4'
_chemical_formula_weight 805.76
_chemical_name_common 'TBA, Au(tfadt)2 '
_chemical_name_systematic
;
?
;
_space_group_IT_number 2
_symmetry_cell_setting triclinic
_symmetry_space_group_name_Hall '-P 1'
_symmetry_space_group_name_H-M 'P -1'
_atom_sites_solution_hydrogens geom
_atom_sites_solution_primary direct
_atom_sites_solution_secondary difmap
_audit_creation_method SHELXL-97
_cell_angle_alpha 73.117(13)
_cell_angle_beta 78.734(14)
_cell_angle_gamma 67.536(13)
_cell_formula_units_Z 2
_cell_length_a 11.1550(13)
_cell_length_b 11.7052(13)
_cell_length_c 13.5301(15)
_cell_measurement_reflns_used 8000
_cell_measurement_temperature 293(2)
_cell_measurement_theta_max 25.75
_cell_measurement_theta_min 1.95
_cell_volume 1555.1(3)
_computing_cell_refinement 'CELL, Stoe-IPDS'
_computing_data_collection 'EXPOSE, Stoe-IPDS'
_computing_data_reduction 'INTEGRATE, Stoe-IPDS'
_computing_structure_refinement 'SHELXL-97 (Sheldrick, 1997)'
_computing_structure_solution 'SHELXS-97 (Sheldrick, 1997)'
_diffrn_ambient_temperature 293(2)
_diffrn_detector_area_resol_mean 6.66
_diffrn_measured_fraction_theta_full 0.922
_diffrn_measured_fraction_theta_max 0.922
_diffrn_measurement_device_type 'STOE IPDS'
_diffrn_measurement_method 'Oscillation, phi incr. 1.7 deg'
_diffrn_radiation_monochromator graphite
_diffrn_radiation_source 'fine-focus sealed tube'
_diffrn_radiation_type MoK\a
_diffrn_radiation_wavelength 0.71073
_diffrn_reflns_av_R_equivalents 0.0641
_diffrn_reflns_av_sigmaI/netI 0.0677
_diffrn_reflns_limit_h_max 13
_diffrn_reflns_limit_h_min -13
_diffrn_reflns_limit_k_max 14
_diffrn_reflns_limit_k_min -14
_diffrn_reflns_limit_l_max 16
_diffrn_reflns_limit_l_min -16
_diffrn_reflns_number 15016
_diffrn_reflns_theta_full 25.87
_diffrn_reflns_theta_max 25.87
_diffrn_reflns_theta_min 1.94
_exptl_absorpt_coefficient_mu 5.054
_exptl_absorpt_correction_T_max 0.8603
_exptl_absorpt_correction_T_min 0.2489
_exptl_absorpt_correction_type gaussian
_exptl_absorpt_process_details
;
a grid of 8 x 16 x 8 = 1024 sampling points was used
;
_exptl_crystal_colour 'pale brown'
_exptl_crystal_density_diffrn 1.721
_exptl_crystal_density_method 'not measured'
_exptl_crystal_description plate
_exptl_crystal_F_000 796
_exptl_crystal_size_max 0.72
_exptl_crystal_size_mid 0.15
_exptl_crystal_size_min 0.03
_refine_diff_density_max 1.147
_refine_diff_density_min -1.739
_refine_diff_density_rms 0.163
_refine_ls_extinction_method none
_refine_ls_goodness_of_fit_ref 1.042
_refine_ls_hydrogen_treatment constr
_refine_ls_matrix_type full
_refine_ls_number_parameters 343
_refine_ls_number_reflns 5563
_refine_ls_number_restraints 0
_refine_ls_restrained_S_all 1.042
_refine_ls_R_factor_all 0.0606
_refine_ls_R_factor_gt 0.0385
_refine_ls_shift/su_max 0.001
_refine_ls_shift/su_mean 0.000
_refine_ls_structure_factor_coef Fsqd
_refine_ls_weighting_details 'calc w=1/[\s^2^(Fo^2^)+(0.0433P)^2^+1.0976P] where P=(Fo^2^+2Fc^2^)/3'
_refine_ls_weighting_scheme calc
_refine_ls_wR_factor_gt 0.0847
_refine_ls_wR_factor_ref 0.0946
_reflns_number_gt 4285
_reflns_number_total 5563
_reflns_threshold_expression >2sigma(I)
_cod_data_source_file b608420f.txt
_cod_data_source_block oj160a
_cod_depositor_comments
;
The following automatic conversions were performed:
'_refine_ls_hydrogen_treatment' value 'Constr' changed to 'constr'
according to '/home/saulius/struct/CIF-dictionaries/cif_core.dic'
dictionary named 'cif_core.dic' version 2.4.1 from 2010-06-29.

Automatic conversion script
Id: cif_fix_enum 1527 2010-12-29 10:47:43Z saulius 
;
_cod_original_sg_symbol_H-M P-1
_cod_database_code 7052370
_exptl_absorpt_correction_t_ave 0.7609

loop_
_symmetry_equiv_pos_as_xyz
'x, y, z'
'-x, -y, -z'

loop_
_atom_site_label
_atom_site_type_symbol
_atom_site_fract_x
_atom_site_fract_y
_atom_site_fract_z
_atom_site_U_iso_or_equiv
_atom_site_adp_type
_atom_site_occupancy
_atom_site_symmetry_multiplicity
_atom_site_calc_flag
_atom_site_refinement_flags
_atom_site_disorder_assembly
_atom_site_disorder_group
Au Au 0.42940(3) 0.91857(2) 0.14519(2) 0.03128(10) Uani 1 1 d . . .
S1 S 0.28159(18) 1.10946(16) 0.06712(14) 0.0393(4) Uani 1 1 d . . .
S2 S 0.38064(19) 0.81704(16) 0.04320(14) 0.0387(4) Uani 1 1 d . . .
S3 S 0.57832(19) 0.72877(16) 0.22347(14) 0.0405(4) Uani 1 1 d . . .
S4 S 0.47783(18) 1.02175(17) 0.24517(15) 0.0398(4) Uani 1 1 d . . .
C1 C 0.2224(6) 1.0633(7) -0.0197(5) 0.0343(16) Uani 1 1 d . . .
C2 C 0.2619(7) 0.9421(7) -0.0286(5) 0.0374(17) Uani 1 1 d . . .
C3 C 0.2041(9) 0.9001(8) -0.0970(6) 0.049(2) Uani 1 1 d . . .
C4 C 0.1320(7) 1.1705(7) -0.0831(6) 0.0412(18) Uani 1 1 d . . .
C5 C 0.6408(7) 0.7786(6) 0.3063(5) 0.0344(16) Uani 1 1 d . . .
C6 C 0.5998(7) 0.8983(7) 0.3153(5) 0.0356(17) Uani 1 1 d . . .
C7 C 0.6563(8) 0.9384(7) 0.3872(6) 0.0433(19) Uani 1 1 d . . .
C8 C 0.7425(8) 0.6763(8) 0.3637(6) 0.0459(19) Uani 1 1 d . . .
C1A C 0.1707(6) 0.5584(6) 0.3091(5) 0.0309(15) Uani 1 1 d . . .
H1A1 H 0.0837 0.5775 0.2916 0.037 Uiso 1 1 calc R . .
H1A2 H 0.1727 0.5186 0.3827 0.037 Uiso 1 1 calc R . .
C2A C 0.1930(7) 0.6828(6) 0.2903(5) 0.0343(15) Uani 1 1 d . . .
H2A1 H 0.1866 0.7271 0.2177 0.041 Uiso 1 1 calc R . .
H2A2 H 0.2796 0.6665 0.3071 0.041 Uiso 1 1 calc R . .
C3A C 0.0914(7) 0.7646(7) 0.3576(7) 0.049(2) Uani 1 1 d . . .
H3A1 H 0.0998 0.7197 0.4299 0.058 Uiso 1 1 calc R . .
H3A2 H 0.0054 0.7767 0.3422 0.058 Uiso 1 1 calc R . .
C4A C 0.1027(9) 0.8945(7) 0.3421(8) 0.061(2) Uani 1 1 d . . .
H4A1 H 0.0353 0.9419 0.3858 0.092 Uiso 1 1 calc R . .
H4A2 H 0.0936 0.9400 0.2708 0.092 Uiso 1 1 calc R . .
H4A3 H 0.1863 0.8834 0.3598 0.092 Uiso 1 1 calc R . .
C5A C 0.2352(6) 0.3397(6) 0.2902(5) 0.0334(15) Uani 1 1 d . . .
H5A1 H 0.3038 0.2736 0.2616 0.040 Uiso 1 1 calc R . .
H5A2 H 0.2370 0.3141 0.3650 0.040 Uiso 1 1 calc R . .
C6A C 0.1055(7) 0.3472(6) 0.2652(6) 0.0406(17) Uani 1 1 d . . .
H6A1 H 0.1092 0.3525 0.1918 0.049 Uiso 1 1 calc R . .
H6A2 H 0.0374 0.4230 0.2809 0.049 Uiso 1 1 calc R . .
C7A C 0.0742(8) 0.2283(7) 0.3295(7) 0.052(2) Uani 1 1 d . . .
H7A1 H 0.1414 0.1531 0.3121 0.062 Uiso 1 1 calc R . .
H7A2 H 0.0742 0.2217 0.4027 0.062 Uiso 1 1 calc R . .
C8A C -0.0571(9) 0.2337(8) 0.3097(9) 0.074(3) Uani 1 1 d . . .
H8A1 H -0.0740 0.1587 0.3513 0.110 Uiso 1 1 calc R . .
H8A2 H -0.0566 0.2381 0.2376 0.110 Uiso 1 1 calc R . .
H8A3 H -0.1239 0.3077 0.3276 0.110 Uiso 1 1 calc R . .
C9A C 0.4054(6) 0.4349(6) 0.2659(5) 0.0321(15) Uani 1 1 d . . .
H9A1 H 0.4260 0.5117 0.2341 0.038 Uiso 1 1 calc R . .
H9A2 H 0.4616 0.3706 0.2291 0.038 Uiso 1 1 calc R . .
C10A C 0.4384(7) 0.3898(7) 0.3777(5) 0.0366(16) Uani 1 1 d . . .
H10A H 0.3845 0.4536 0.4156 0.044 Uiso 1 1 calc R . .
H10B H 0.4205 0.3118 0.4105 0.044 Uiso 1 1 calc R . .
C11A C 0.5803(7) 0.3668(8) 0.3811(6) 0.0457(19) Uani 1 1 d . . .
H11A H 0.5961 0.4466 0.3533 0.055 Uiso 1 1 calc R . .
H11B H 0.6335 0.3090 0.3378 0.055 Uiso 1 1 calc R . .
C13A C 0.2483(7) 0.5176(6) 0.1352(5) 0.0335(15) Uani 1 1 d . . .
H13A H 0.1581 0.5374 0.1255 0.040 Uiso 1 1 calc R . .
H13B H 0.2655 0.5969 0.1140 0.040 Uiso 1 1 calc R . .
C12A C 0.6201(9) 0.3106(9) 0.4914(7) 0.062(2) Uani 1 1 d . . .
H12A H 0.7107 0.2969 0.4908 0.093 Uiso 1 1 calc R . .
H12B H 0.6058 0.2310 0.5187 0.093 Uiso 1 1 calc R . .
H12C H 0.5689 0.3685 0.5341 0.093 Uiso 1 1 calc R . .
F1 F 0.1300(9) 0.9931(6) -0.1623(6) 0.126(3) Uani 1 1 d . . .
F2 F 0.1343(6) 0.8285(7) -0.0411(4) 0.089(2) Uani 1 1 d . . .
F3 F 0.2937(6) 0.8252(5) -0.1526(4) 0.0709(15) Uani 1 1 d . . .
F4 F 0.6116(6) 1.0635(5) 0.3786(4) 0.0704(15) Uani 1 1 d . . .
F5 F 0.6293(7) 0.8880(5) 0.4851(4) 0.0833(19) Uani 1 1 d . . .
F6 F 0.7835(6) 0.9073(8) 0.3709(6) 0.113(3) Uani 1 1 d . . .
N1A N 0.2661(5) 0.4621(5) 0.2501(4) 0.0292(12) Uani 1 1 d . . .
N1 N 0.0622(7) 1.2604(6) -0.1311(5) 0.0534(18) Uani 1 1 d . . .
N2 N 0.8190(8) 0.5958(8) 0.4086(6) 0.070(2) Uani 1 1 d . . .
C14A C 0.3345(7) 0.4320(7) 0.0650(5) 0.0408(17) Uani 1 1 d . . .
H14A H 0.3212 0.3508 0.0876 0.049 Uiso 1 1 calc R . .
H14B H 0.4251 0.4165 0.0705 0.049 Uiso 1 1 calc R . .
C15A C 0.3055(8) 0.4909(8) -0.0478(6) 0.0462(19) Uani 1 1 d . . .
H15A H 0.3108 0.5755 -0.0680 0.055 Uiso 1 1 calc R . .
H15B H 0.3716 0.4401 -0.0912 0.055 Uiso 1 1 calc R . .
C16A C 0.1724(9) 0.5000(10) -0.0671(6) 0.065(3) Uani 1 1 d . . .
H16A H 0.1593 0.5383 -0.1390 0.098 Uiso 1 1 calc R . .
H16B H 0.1064 0.5513 -0.0251 0.098 Uiso 1 1 calc R . .
H16C H 0.1673 0.4163 -0.0493 0.098 Uiso 1 1 calc R . .

loop_
_atom_site_aniso_label
_atom_site_aniso_U_11
_atom_site_aniso_U_22
_atom_site_aniso_U_33
_atom_site_aniso_U_23
_atom_site_aniso_U_13
_atom_site_aniso_U_12
Au 0.03012(15) 0.02727(14) 0.03186(14) -0.00131(9) -0.00267(9) -0.00935(10)
S1 0.0367(10) 0.0270(8) 0.0478(10) -0.0022(8) -0.0159(8) -0.0034(8)
S2 0.0450(11) 0.0289(8) 0.0397(9) -0.0027(8) -0.0100(8) -0.0115(8)
S3 0.0467(11) 0.0251(8) 0.0399(9) -0.0034(7) -0.0128(8) -0.0010(8)
S4 0.0362(10) 0.0313(9) 0.0503(10) -0.0102(8) -0.0113(8) -0.0060(8)
C1 0.025(4) 0.040(4) 0.032(3) 0.003(3) -0.002(3) -0.014(3)
C2 0.040(4) 0.044(4) 0.030(3) -0.003(3) -0.004(3) -0.020(4)
C3 0.059(6) 0.050(5) 0.041(4) -0.008(4) -0.012(4) -0.020(4)
C4 0.033(4) 0.045(4) 0.042(4) -0.003(4) -0.002(3) -0.016(4)
C5 0.029(4) 0.035(4) 0.032(3) -0.004(3) -0.001(3) -0.006(3)
C6 0.029(4) 0.042(4) 0.031(3) -0.003(3) -0.005(3) -0.011(3)
C7 0.037(4) 0.047(4) 0.040(4) -0.011(4) -0.001(3) -0.009(4)
C8 0.045(5) 0.045(4) 0.036(4) -0.005(4) -0.005(3) -0.006(4)
C1A 0.026(3) 0.029(3) 0.036(3) -0.008(3) -0.003(3) -0.008(3)
C2A 0.033(4) 0.028(3) 0.041(4) -0.008(3) -0.007(3) -0.008(3)
C3A 0.032(4) 0.040(4) 0.073(5) -0.025(4) 0.002(4) -0.006(3)
C4A 0.060(6) 0.034(4) 0.090(7) -0.024(4) -0.013(5) -0.007(4)
C5A 0.028(4) 0.024(3) 0.043(4) -0.004(3) -0.006(3) -0.006(3)
C6A 0.032(4) 0.033(4) 0.060(4) -0.010(3) -0.011(3) -0.013(3)
C7A 0.038(4) 0.031(4) 0.084(6) -0.008(4) -0.008(4) -0.014(4)
C8A 0.040(5) 0.043(5) 0.137(9) -0.015(5) -0.005(5) -0.020(4)
C9A 0.021(3) 0.033(3) 0.043(4) -0.010(3) -0.005(3) -0.008(3)
C10A 0.029(4) 0.040(4) 0.041(4) -0.005(3) -0.009(3) -0.013(3)
C11A 0.033(4) 0.052(5) 0.051(4) -0.009(4) -0.009(3) -0.014(4)
C13A 0.040(4) 0.031(3) 0.033(3) -0.004(3) -0.008(3) -0.016(3)
C12A 0.051(5) 0.080(6) 0.065(5) -0.015(5) -0.016(4) -0.030(5)
F1 0.179(8) 0.063(4) 0.148(6) -0.020(4) -0.134(6) -0.001(4)
F2 0.085(4) 0.146(6) 0.080(4) -0.038(4) 0.012(3) -0.089(4)
F3 0.081(4) 0.087(4) 0.066(3) -0.036(3) 0.003(3) -0.043(3)
F4 0.100(4) 0.055(3) 0.070(3) -0.015(3) -0.026(3) -0.033(3)
F5 0.142(6) 0.078(4) 0.044(3) -0.001(3) -0.024(3) -0.055(4)
F6 0.037(3) 0.175(7) 0.157(6) -0.106(6) -0.003(4) -0.023(4)
N1A 0.026(3) 0.023(3) 0.036(3) -0.002(2) -0.007(2) -0.006(2)
N1 0.044(4) 0.047(4) 0.060(4) -0.001(3) -0.016(3) -0.009(3)
N2 0.058(5) 0.069(5) 0.054(4) 0.002(4) -0.013(4) 0.001(4)
C14A 0.034(4) 0.040(4) 0.048(4) -0.014(3) -0.012(3) -0.007(3)
C15A 0.054(5) 0.048(4) 0.039(4) -0.015(4) -0.007(3) -0.016(4)
C16A 0.069(7) 0.079(6) 0.048(5) -0.018(5) -0.017(4) -0.017(5)

loop_
_atom_type_symbol
_atom_type_description
_atom_type_scat_dispersion_real
_atom_type_scat_dispersion_imag
_atom_type_scat_source
C C 0.0033 0.0016 'International Tables Vol C Tables 4.2.6.8 and 6.1.1.4'
H H 0.0000 0.0000 'International Tables Vol C Tables 4.2.6.8 and 6.1.1.4'
N N 0.0061 0.0033 'International Tables Vol C Tables 4.2.6.8 and 6.1.1.4'
F F 0.0171 0.0103 'International Tables Vol C Tables 4.2.6.8 and 6.1.1.4'
S S 0.1246 0.1234 'International Tables Vol C Tables 4.2.6.8 and 6.1.1.4'
Au Au -2.0133 8.8022 'International Tables Vol C Tables 4.2.6.8 and 6.1.1.4'

loop_
_geom_angle_atom_site_label_1
_geom_angle_atom_site_label_2
_geom_angle_atom_site_label_3
_geom_angle
_geom_angle_site_symmetry_1
_geom_angle_site_symmetry_3
_geom_angle_publ_flag
S4 Au S3 89.95(7) . . ?
S4 Au S1 89.58(7) . . ?
S3 Au S1 179.46(8) . . ?
S4 Au S2 179.33(6) . . ?
S3 Au S2 90.57(7) . . ?
S1 Au S2 89.90(7) . . ?
C1 S1 Au 101.7(2) . . ?
C2 S2 Au 101.8(3) . . ?
C5 S3 Au 101.3(2) . . ?
C6 S4 Au 101.9(3) . . ?
C2 C1 C4 124.6(7) . . ?
C2 C1 S1 123.5(5) . . ?
C4 C1 S1 111.8(5) . . ?
C1 C2 C3 123.8(7) . . ?
C1 C2 S2 123.0(6) . . ?
C3 C2 S2 113.2(6) . . ?
F1 C3 F3 106.5(7) . . ?
F1 C3 F2 107.8(8) . . ?
F3 C3 F2 103.7(7) . . ?
F1 C3 C2 114.1(7) . . ?
F3 C3 C2 112.7(7) . . ?
F2 C3 C2 111.4(6) . . ?
N1 C4 C1 175.9(9) . . ?
C6 C5 C8 123.3(7) . . ?
C6 C5 S3 123.7(6) . . ?
C8 C5 S3 113.0(6) . . ?
C5 C6 C7 122.4(7) . . ?
C5 C6 S4 123.1(6) . . ?
C7 C6 S4 114.5(5) . . ?
F5 C7 F6 107.1(7) . . ?
F5 C7 F4 105.5(7) . . ?
F6 C7 F4 104.8(7) . . ?
F5 C7 C6 112.0(6) . . ?
F6 C7 C6 113.2(7) . . ?
F4 C7 C6 113.7(6) . . ?
N2 C8 C5 178.4(10) . . ?
C2A C1A N1A 116.8(5) . . ?
C1A C2A C3A 109.2(5) . . ?
C2A C3A C4A 113.4(6) . . ?
C6A C5A N1A 115.5(5) . . ?
C5A C6A C7A 109.7(6) . . ?
C8A C7A C6A 111.5(7) . . ?
N1A C9A C10A 116.0(5) . . ?
C11A C10A C9A 110.0(5) . . ?
C10A C11A C12A 111.6(6) . . ?
C14A C13A N1A 114.9(5) . . ?
C9A N1A C1A 111.8(5) . . ?
C9A N1A C13A 108.6(5) . . ?
C1A N1A C13A 107.9(5) . . ?
C9A N1A C5A 109.3(5) . . ?
C1A N1A C5A 107.7(5) . . ?
C13A N1A C5A 111.5(5) . . ?
C13A C14A C15A 111.7(6) . . ?
C16A C15A C14A 113.1(6) . . ?

loop_
_geom_bond_atom_site_label_1
_geom_bond_atom_site_label_2
_geom_bond_distance
_geom_bond_site_symmetry_2
_geom_bond_publ_flag
Au S4 2.305(2) . ?
Au S3 2.3060(18) . ?
Au S1 2.3068(18) . ?
Au S2 2.314(2) . ?
S1 C1 1.747(8) . ?
S2 C2 1.743(7) . ?
S3 C5 1.755(8) . ?
S4 C6 1.745(7) . ?
C1 C2 1.350(10) . ?
C1 C4 1.440(10) . ?
C2 C3 1.501(11) . ?
C3 F1 1.299(10) . ?
C3 F3 1.325(10) . ?
C3 F2 1.334(9) . ?
C4 N1 1.145(9) . ?
C5 C6 1.332(10) . ?
C5 C8 1.446(10) . ?
C6 C7 1.516(11) . ?
C7 F5 1.310(8) . ?
C7 F6 1.313(9) . ?
C7 F4 1.331(9) . ?
C8 N2 1.114(10) . ?
C1A C2A 1.512(8) . ?
C1A N1A 1.521(8) . ?
C2A C3A 1.518(10) . ?
C3A C4A 1.524(10) . ?
C5A C6A 1.515(9) . ?
C5A N1A 1.522(7) . ?
C6A C7A 1.538(9) . ?
C7A C8A 1.514(12) . ?
C9A N1A 1.508(8) . ?
C9A C10A 1.519(9) . ?
C10A C11A 1.509(10) . ?
C11A C12A 1.523(11) . ?
C13A C14A 1.514(10) . ?
C13A N1A 1.521(8) . ?
C14A C15A 1.524(10) . ?
C15A C16A 1.516(12) . ?
